data_4030763
loop_
_publ_author_name
'Lenormand, Hugo'
'Corc\'e, Vincent'
'Sorin, Geoffroy'
'Chhun, Christine'
'Chamoreau, Lise-Marie'
'Krim, Lahouari'
'Zins, Emilie-Laure'
'Goddard, Jean-Philippe'
'Fensterbank, Louis'

_publ_section_title
;
 Versatile Access to Martin's Spirosilanes and Their Hypervalent
 Derivatives.
;
_journal_issue 6
_journal_name_full 'The Journal of organic chemistry'
_journal_page_first 3280
_journal_page_last 3288
_journal_paper_doi 10.1021/jo5028497
_journal_volume 80
_journal_year 2015
_chemical_formula_moiety 'C26 H12 F12 O2 Si1, 0.5 (C H2 Cl2)'
_chemical_formula_sum 'C26.5 H13 Cl F12 O2 Si'
_chemical_formula_weight 654.91
_chemical_name_systematic
;
 ?
;
_space_group_IT_number 15
_symmetry_cell_setting monoclinic
_symmetry_Int_Tables_number 15
_symmetry_space_group_name_Hall '-C 2yc'
_symmetry_space_group_name_H-M 'C 1 2/c 1'
_atom_sites_solution_hydrogens geom
_atom_sites_solution_primary direct
_atom_sites_solution_secondary difmap
_audit_creation_method SHELXL-97
_cell_angle_alpha 90.00
_cell_angle_beta 94.236(3)
_cell_angle_gamma 90.00
_cell_formula_units_Z 8
_cell_length_a 18.6833(9)
_cell_length_b 10.3132(5)
_cell_length_c 27.1247(14)
_cell_measurement_reflns_used 9968
_cell_measurement_temperature 200(2)
_cell_measurement_theta_max 30.1
_cell_measurement_theta_min 2.56
_cell_volume 5212.2(4)
_computing_cell_refinement 'Bruker SAINT'
_computing_data_collection 'Bruker APEX2'
_computing_data_reduction 'Bruker SAINT'
_computing_molecular_graphics 'DIAMOND. Crystal Impact GbR, Bonn, Germany'
_computing_publication_material 'WinGX publication routines (Farrugia, 1999)'
_computing_structure_refinement 'SHELXL-97 (Sheldrick, 2008)'
_computing_structure_solution 'SIR92 (Giacovazzo et al, 1993)'
_diffrn_ambient_temperature 200(2)
_diffrn_measured_fraction_theta_full 0.998
_diffrn_measured_fraction_theta_max 0.998
_diffrn_measurement_device_type 'Bruker APEX-II CCD'
_diffrn_measurement_method '\f and \w scans'
_diffrn_radiation_monochromator graphite
_diffrn_radiation_source 'fine-focus sealed tube'
_diffrn_radiation_type MoK\a
_diffrn_radiation_wavelength 0.71073
_diffrn_reflns_av_R_equivalents 0.0210
_diffrn_reflns_av_sigmaI/netI 0.0123
_diffrn_reflns_limit_h_max 26
_diffrn_reflns_limit_h_min -26
_diffrn_reflns_limit_k_max 14
_diffrn_reflns_limit_k_min -14
_diffrn_reflns_limit_l_max 36
_diffrn_reflns_limit_l_min -38
_diffrn_reflns_number 67142
_diffrn_reflns_theta_full 30.12
_diffrn_reflns_theta_max 30.12
_diffrn_reflns_theta_min 2.19
_diffrn_standards_number 0
_exptl_absorpt_coefficient_mu 0.304
_exptl_absorpt_correction_T_max 0.746
_exptl_absorpt_correction_T_min 0.709
_exptl_absorpt_correction_type multi-scan
_exptl_absorpt_process_details
; 
SADABS, Bruker AXS Inc., Madison, 
Wisconsin, USA. 
;
_exptl_crystal_colour colorless
_exptl_crystal_density_diffrn 1.669
_exptl_crystal_density_method 'not measured'
_exptl_crystal_description block
_exptl_crystal_F_000 2616
_exptl_crystal_size_max 0.28
_exptl_crystal_size_mid 0.22
_exptl_crystal_size_min 0.17
_platon_squeeze_details
;
The electron count in the void gives 46 while solvent used 
for synthesis, dichloromethane, count for 42 elctrons. 
We thus considered that the void was fullfilled with a disordered 
DCM molecule and added it to the chemical formula.
;
_refine_diff_density_max 0.377
_refine_diff_density_min -0.226
_refine_diff_density_rms 0.048
_refine_ls_extinction_method none
_refine_ls_goodness_of_fit_ref 1.039
_refine_ls_hydrogen_treatment constr
_refine_ls_matrix_type full
_refine_ls_number_parameters 370
_refine_ls_number_reflns 7670
_refine_ls_number_restraints 0
_refine_ls_restrained_S_all 1.039
_refine_ls_R_factor_all 0.0448
_refine_ls_R_factor_gt 0.0383
_refine_ls_shift/su_max 0.000
_refine_ls_shift/su_mean 0.000
_refine_ls_structure_factor_coef Fsqd
_refine_ls_weighting_details 'calc w=1/[\s^2^(Fo^2^)+(0.0515P)^2^+3.6370P] where P=(Fo^2^+2Fc^2^)/3'
_refine_ls_weighting_scheme calc
_refine_ls_wR_factor_gt 0.1005
_refine_ls_wR_factor_ref 0.1041
_reflns_number_gt 6592
_reflns_number_total 7670
_reflns_threshold_expression >2\s(I)
_cod_data_source_file jo5028497_si_001.cif
_cod_data_source_block hl475f1_0m
_cod_depositor_comments 'Adding full bibliography for 4030763--4030766.cif.'
_cod_original_sg_symbol_H-M 'C 2/c'
_cod_original_formula_sum 'C26.50 H13 Cl F12 O2 Si'
_cod_database_code 4030763

loop_
_symmetry_equiv_pos_as_xyz
'x, y, z'
'-x, y, -z+1/2'
'x+1/2, y+1/2, z'
'-x+1/2, y+1/2, -z+1/2'
'-x, -y, -z'
'x, -y, z-1/2'
'-x+1/2, -y+1/2, -z'
'x+1/2, -y+1/2, z-1/2'

loop_
_atom_site_label
_atom_site_type_symbol
_atom_site_fract_x
_atom_site_fract_y
_atom_site_fract_z
_atom_site_U_iso_or_equiv
_atom_site_adp_type
_atom_site_occupancy
_atom_site_symmetry_multiplicity
_atom_site_calc_flag
_atom_site_refinement_flags
Si1 Si 0.159925(16) 0.12930(3) 0.122096(11) 0.02180(7) Uani 1 1 d .
O1 O 0.17723(4) 0.28691(8) 0.12518(3) 0.02742(17) Uani 1 1 d .
O2 O 0.21776(5) 0.05186(8) 0.08922(3) 0.02840(17) Uani 1 1 d .
C1 C 0.07113(6) 0.15051(11) 0.08973(4) 0.0228(2) Uani 1 1 d .
C2 C 0.01576(6) 0.06043(11) 0.07507(4) 0.0251(2) Uani 1 1 d .
C3 C 0.01972(7) -0.07205(12) 0.08809(5) 0.0321(2) Uani 1 1 d .
H3 H 0.0612 -0.1044 0.1064 0.039 Uiso 1 1 calc R
C4 C -0.03598(8) -0.15430(14) 0.07442(6) 0.0410(3) Uani 1 1 d .
H4 H -0.0329 -0.2432 0.0835 0.049 Uiso 1 1 calc R
C5 C -0.09745(8) -0.10786(16) 0.04708(6) 0.0435(3) Uani 1 1 d .
H5 H -0.1358 -0.1657 0.0380 0.052 Uiso 1 1 calc R
C6 C -0.10274(7) 0.01849(16) 0.03356(5) 0.0385(3) Uani 1 1 d .
H6 H -0.1444 0.0481 0.0147 0.046 Uiso 1 1 calc R
C7 C -0.04655(6) 0.10696(13) 0.04723(4) 0.0294(2) Uani 1 1 d .
C8 C -0.05096(7) 0.24014(14) 0.03472(5) 0.0347(3) Uani 1 1 d .
H8 H -0.0920 0.2706 0.0154 0.042 Uiso 1 1 calc R
C9 C 0.00180(7) 0.32603(13) 0.04944(5) 0.0332(3) Uani 1 1 d .
H9 H -0.0027 0.4152 0.0410 0.040 Uiso 1 1 calc R
C10 C 0.06359(6) 0.27996(11) 0.07760(4) 0.0254(2) Uani 1 1 d .
C11 C 0.12620(6) 0.36441(11) 0.09767(4) 0.0266(2) Uani 1 1 d .
C12 C 0.16593(7) 0.42620(12) 0.05585(5) 0.0341(3) Uani 1 1 d .
C13 C 0.10151(8) 0.46750(13) 0.13379(5) 0.0377(3) Uani 1 1 d .
C14 C 0.18396(6) 0.03790(11) 0.17900(4) 0.0241(2) Uani 1 1 d .
C15 C 0.15910(6) 0.04334(12) 0.22722(4) 0.0265(2) Uani 1 1 d .
C16 C 0.10612(6) 0.13183(13) 0.24015(5) 0.0310(2) Uani 1 1 d .
H16 H 0.0851 0.1896 0.2160 0.037 Uiso 1 1 calc R
C17 C 0.08474(7) 0.13497(15) 0.28754(5) 0.0380(3) Uani 1 1 d .
H17 H 0.0492 0.1952 0.2959 0.046 Uiso 1 1 calc R
C18 C 0.11519(8) 0.04958(17) 0.32366(5) 0.0421(3) Uani 1 1 d .
H18 H 0.0997 0.0521 0.3562 0.051 Uiso 1 1 calc R
C19 C 0.16650(8) -0.03652(17) 0.31243(5) 0.0432(3) Uani 1 1 d .
H19 H 0.1868 -0.0933 0.3373 0.052 Uiso 1 1 calc R
C20 C 0.19003(7) -0.04240(14) 0.26395(5) 0.0349(3) Uani 1 1 d .
C21 C 0.24321(9) -0.13112(17) 0.25121(6) 0.0480(4) Uani 1 1 d .
H21 H 0.2632 -0.1892 0.2757 0.058 Uiso 1 1 calc R
C22 C 0.26663(9) -0.13591(15) 0.20496(5) 0.0435(3) Uani 1 1 d .
H22 H 0.3023 -0.1966 0.1972 0.052 Uiso 1 1 calc R
C23 C 0.23695(6) -0.04896(12) 0.16870(4) 0.0285(2) Uani 1 1 d .
C24 C 0.26129(6) -0.03814(12) 0.11643(4) 0.0273(2) Uani 1 1 d .
C25 C 0.33853(7) 0.01438(15) 0.11787(5) 0.0385(3) Uani 1 1 d .
C26 C 0.25350(8) -0.16643(14) 0.08763(5) 0.0371(3) Uani 1 1 d .
F1 F 0.18921(5) 0.33386(9) 0.02684(3) 0.0455(2) Uani 1 1 d .
F2 F 0.12333(6) 0.50484(10) 0.02799(4) 0.0550(3) Uani 1 1 d .
F3 F 0.22275(5) 0.49434(9) 0.07252(4) 0.0504(2) Uani 1 1 d .
F4 F 0.05710(6) 0.55294(9) 0.11125(4) 0.0582(3) Uani 1 1 d .
F5 F 0.15572(6) 0.53238(9) 0.15584(4) 0.0533(2) Uani 1 1 d .
F6 F 0.06634(6) 0.41011(10) 0.16872(4) 0.0545(2) Uani 1 1 d .
F7 F 0.34153(5) 0.12915(10) 0.14057(4) 0.0584(3) Uani 1 1 d .
F8 F 0.36137(5) 0.03258(11) 0.07337(4) 0.0558(3) Uani 1 1 d .
F9 F 0.38544(5) -0.06388(12) 0.14220(4) 0.0584(3) Uani 1 1 d .
F10 F 0.29698(6) -0.25803(9) 0.10682(4) 0.0552(3) Uani 1 1 d .
F11 F 0.26714(6) -0.15245(10) 0.04059(3) 0.0520(2) Uani 1 1 d .
F12 F 0.18663(5) -0.20970(9) 0.08828(4) 0.0541(2) Uani 1 1 d .

loop_
_atom_site_aniso_label
_atom_site_aniso_U_11
_atom_site_aniso_U_22
_atom_site_aniso_U_33
_atom_site_aniso_U_23
_atom_site_aniso_U_13
_atom_site_aniso_U_12
Si1 0.02316(14) 0.02128(14) 0.02059(13) 0.00094(10) -0.00076(10) 0.00370(10)
O1 0.0293(4) 0.0224(4) 0.0295(4) 0.0001(3) -0.0052(3) 0.0020(3)
O2 0.0324(4) 0.0296(4) 0.0232(4) 0.0032(3) 0.0026(3) 0.0108(3)
C1 0.0232(5) 0.0240(5) 0.0210(4) 0.0007(4) 0.0004(4) 0.0035(4)
C2 0.0240(5) 0.0300(5) 0.0214(5) -0.0017(4) 0.0028(4) 0.0013(4)
C3 0.0299(5) 0.0292(6) 0.0374(6) -0.0015(5) 0.0035(5) -0.0011(4)
C4 0.0395(7) 0.0342(7) 0.0499(8) -0.0069(6) 0.0081(6) -0.0078(5)
C5 0.0340(6) 0.0542(9) 0.0425(7) -0.0150(6) 0.0038(5) -0.0134(6)
C6 0.0258(5) 0.0585(9) 0.0306(6) -0.0064(6) -0.0017(4) -0.0034(6)
C7 0.0234(5) 0.0425(7) 0.0223(5) -0.0017(4) 0.0017(4) 0.0021(4)
C8 0.0266(5) 0.0468(7) 0.0299(6) 0.0051(5) -0.0031(4) 0.0094(5)
C9 0.0322(6) 0.0336(6) 0.0333(6) 0.0076(5) 0.0000(5) 0.0114(5)
C10 0.0265(5) 0.0260(5) 0.0235(5) 0.0017(4) 0.0009(4) 0.0050(4)
C11 0.0315(5) 0.0206(5) 0.0274(5) 0.0006(4) -0.0002(4) 0.0044(4)
C12 0.0401(6) 0.0270(6) 0.0354(6) 0.0037(5) 0.0033(5) 0.0005(5)
C13 0.0475(7) 0.0276(6) 0.0380(7) -0.0042(5) 0.0033(6) 0.0072(5)
C14 0.0232(5) 0.0259(5) 0.0226(5) 0.0025(4) -0.0018(4) 0.0018(4)
C15 0.0241(5) 0.0313(6) 0.0234(5) 0.0021(4) -0.0015(4) -0.0030(4)
C16 0.0248(5) 0.0402(6) 0.0280(5) -0.0015(5) 0.0020(4) -0.0012(5)
C17 0.0278(6) 0.0540(8) 0.0330(6) -0.0077(6) 0.0077(5) -0.0060(5)
C18 0.0407(7) 0.0610(9) 0.0253(6) -0.0017(6) 0.0069(5) -0.0156(6)
C19 0.0488(8) 0.0552(9) 0.0253(6) 0.0096(6) 0.0009(5) -0.0059(7)
C20 0.0384(6) 0.0405(7) 0.0253(5) 0.0074(5) -0.0011(5) 0.0006(5)
C21 0.0592(9) 0.0517(9) 0.0324(6) 0.0160(6) -0.0022(6) 0.0199(7)
C22 0.0502(8) 0.0444(8) 0.0355(7) 0.0097(6) 0.0001(6) 0.0226(6)
C23 0.0306(5) 0.0295(6) 0.0251(5) 0.0037(4) -0.0005(4) 0.0070(4)
C24 0.0276(5) 0.0278(5) 0.0264(5) 0.0013(4) 0.0007(4) 0.0091(4)
C25 0.0299(6) 0.0449(7) 0.0409(7) -0.0015(6) 0.0040(5) 0.0056(5)
C26 0.0395(7) 0.0326(6) 0.0387(7) -0.0038(5) -0.0001(5) 0.0119(5)
F1 0.0562(5) 0.0417(5) 0.0407(4) -0.0053(4) 0.0180(4) -0.0033(4)
F2 0.0607(6) 0.0513(5) 0.0534(5) 0.0299(4) 0.0067(4) 0.0096(5)
F3 0.0534(5) 0.0417(5) 0.0565(6) 0.0000(4) 0.0074(4) -0.0183(4)
F4 0.0739(7) 0.0383(5) 0.0611(6) -0.0074(4) -0.0033(5) 0.0303(5)
F5 0.0645(6) 0.0394(5) 0.0552(5) -0.0213(4) -0.0015(5) -0.0010(4)
F6 0.0732(7) 0.0487(5) 0.0447(5) -0.0084(4) 0.0248(5) 0.0053(5)
F7 0.0446(5) 0.0530(6) 0.0784(7) -0.0207(5) 0.0095(5) -0.0112(4)
F8 0.0435(5) 0.0743(7) 0.0518(5) 0.0053(5) 0.0192(4) 0.0015(5)
F9 0.0311(4) 0.0760(7) 0.0667(6) 0.0087(5) -0.0056(4) 0.0149(4)
F10 0.0682(6) 0.0365(5) 0.0593(6) -0.0047(4) -0.0067(5) 0.0270(4)
F11 0.0684(6) 0.0524(5) 0.0354(4) -0.0128(4) 0.0049(4) 0.0149(5)
F12 0.0477(5) 0.0414(5) 0.0728(7) -0.0160(5) 0.0025(5) -0.0039(4)

loop_
_atom_type_symbol
_atom_type_description
_atom_type_scat_dispersion_real
_atom_type_scat_dispersion_imag
_atom_type_scat_source
C C 0.0033 0.0016 'International Tables Vol C Tables 4.2.6.8 and 6.1.1.4'
H H 0.0000 0.0000 'International Tables Vol C Tables 4.2.6.8 and 6.1.1.4'
O O 0.0106 0.0060 'International Tables Vol C Tables 4.2.6.8 and 6.1.1.4'
F F 0.0171 0.0103 'International Tables Vol C Tables 4.2.6.8 and 6.1.1.4'
Si Si 0.0817 0.0704 'International Tables Vol C Tables 4.2.6.8 and 6.1.1.4'
Cl Cl 0.1484 0.1585 'International Tables Vol C Tables 4.2.6.8 and 6.1.1.4'

loop_
_geom_angle_atom_site_label_1
_geom_angle_atom_site_label_2
_geom_angle_atom_site_label_3
_geom_angle
O2 Si1 O1 111.55(5)
O2 Si1 C1 113.79(5)
O1 Si1 C1 94.21(5)
O2 Si1 C14 94.37(5)
O1 Si1 C14 115.23(5)
C1 Si1 C14 128.38(5)
C11 O1 Si1 113.96(7)
C24 O2 Si1 114.25(7)
C10 C1 C2 120.34(10)
C10 C1 Si1 107.62(8)
C2 C1 Si1 131.99(8)
C3 C2 C7 118.99(11)
C3 C2 C1 122.52(10)
C7 C2 C1 118.47(11)
C4 C3 C2 120.40(12)
C4 C3 H3 119.8
C2 C3 H3 119.8
C3 C4 C5 120.40(14)
C3 C4 H4 119.8
C5 C4 H4 119.8
C6 C5 C4 120.74(13)
C6 C5 H5 119.6
C4 C5 H5 119.6
C5 C6 C7 120.64(13)
C5 C6 H6 119.7
C7 C6 H6 119.7
C8 C7 C6 122.15(12)
C8 C7 C2 119.02(11)
C6 C7 C2 118.82(12)
C9 C8 C7 122.16(11)
C9 C8 H8 118.9
C7 C8 H8 118.9
C8 C9 C10 118.84(12)
C8 C9 H9 120.6
C10 C9 H9 120.6
C1 C10 C9 121.14(11)
C1 C10 C11 113.90(9)
C9 C10 C11 124.95(11)
O1 C11 C10 109.56(9)
O1 C11 C12 106.26(10)
C10 C11 C12 111.85(10)
O1 C11 C13 106.05(9)
C10 C11 C13 111.30(10)
C12 C11 C13 111.51(10)
F3 C12 F1 107.04(11)
F3 C12 F2 107.51(11)
F1 C12 F2 107.97(11)
F3 C12 C11 112.71(11)
F1 C12 C11 109.67(10)
F2 C12 C11 111.71(11)
F5 C13 F4 107.74(12)
F5 C13 F6 107.79(12)
F4 C13 F6 107.35(12)
F5 C13 C11 112.50(12)
F4 C13 C11 111.81(11)
F6 C13 C11 109.44(11)
C23 C14 C15 120.03(10)
C23 C14 Si1 107.34(8)
C15 C14 Si1 132.63(9)
C16 C15 C14 122.53(11)
C16 C15 C20 118.99(11)
C14 C15 C20 118.46(11)
C17 C16 C15 120.39(12)
C17 C16 H16 119.8
C15 C16 H16 119.8
C16 C17 C18 120.43(13)
C16 C17 H17 119.8
C18 C17 H17 119.8
C19 C18 C17 120.62(13)
C19 C18 H18 119.7
C17 C18 H18 119.7
C18 C19 C20 120.56(13)
C18 C19 H19 119.7
C20 C19 H19 119.7
C21 C20 C19 121.77(13)
C21 C20 C15 119.22(12)
C19 C20 C15 119.02(13)
C22 C21 C20 121.98(12)
C22 C21 H21 119.0
C20 C21 H21 119.0
C21 C22 C23 118.84(13)
C21 C22 H22 120.6
C23 C22 H22 120.6
C14 C23 C22 121.45(12)
C14 C23 C24 114.13(10)
C22 C23 C24 124.38(11)
O2 C24 C23 109.60(9)
O2 C24 C26 105.77(10)
C23 C24 C26 112.70(11)
O2 C24 C25 106.60(10)
C23 C24 C25 110.22(10)
C26 C24 C25 111.66(10)
F8 C25 F9 107.07(11)
F8 C25 F7 106.85(13)
F9 C25 F7 107.81(12)
F8 C25 C24 113.07(12)
F9 C25 C24 112.40(12)
F7 C25 C24 109.36(11)
F10 C26 F11 107.39(11)
F10 C26 F12 107.75(13)
F11 C26 F12 107.26(12)
F10 C26 C24 112.40(11)
F11 C26 C24 112.16(12)
F12 C26 C24 109.65(11)

loop_
_geom_bond_atom_site_label_1
_geom_bond_atom_site_label_2
_geom_bond_distance
Si1 O2 1.6561(9)
Si1 O1 1.6582(9)
Si1 C1 1.8319(11)
Si1 C14 1.8357(11)
O1 C11 1.4140(13)
O2 C24 1.4068(13)
C1 C10 1.3796(15)
C1 C2 1.4250(15)
C2 C3 1.4118(17)
C2 C7 1.4232(16)
C3 C4 1.3722(18)
C3 H3 0.9500
C4 C5 1.405(2)
C4 H4 0.9500
C5 C6 1.355(2)
C5 H5 0.9500
C6 C7 1.4193(18)
C6 H6 0.9500
C7 C8 1.4157(19)
C8 C9 1.363(2)
C8 H8 0.9500
C9 C10 1.4183(15)
C9 H9 0.9500
C10 C11 1.5261(16)
C11 C12 1.5388(18)
C11 C13 1.5395(17)
C12 F3 1.3246(16)
C12 F1 1.3290(16)
C12 F2 1.3316(15)
C13 F5 1.3198(17)
C13 F4 1.3282(16)
C13 F6 1.3310(18)
C14 C23 1.3788(16)
C14 C15 1.4212(15)
C15 C16 1.4096(17)
C15 C20 1.4224(16)
C16 C17 1.3745(18)
C16 H16 0.9500
C17 C18 1.406(2)
C17 H17 0.9500
C18 C19 1.358(2)
C18 H18 0.9500
C19 C20 1.4183(18)
C19 H19 0.9500
C20 C21 1.412(2)
C21 C22 1.359(2)
C21 H21 0.9500
C22 C23 1.4138(17)
C22 H22 0.9500
C23 C24 1.5247(16)
C24 C26 1.5378(18)
C24 C25 1.5391(19)
C25 F8 1.3230(17)
C25 F9 1.3303(17)
C25 F7 1.3334(18)
C26 F10 1.3269(15)
C26 F11 1.3274(17)
C26 F12 1.3279(18)

loop_
_platon_squeeze_void_nr
_platon_squeeze_void_average_x
_platon_squeeze_void_average_y
_platon_squeeze_void_average_z
_platon_squeeze_void_volume
_platon_squeeze_void_count_electrons
_platon_squeeze_void_content
1 0.500 0.191 0.250 156 46 ' '
2 0.500 -0.191 0.750 156 46 ' '
3 0.000 0.309 0.750 156 46 ' '
4 1.000 0.691 0.250 156 46 ' '
